data_7711981
loop_
_publ_author_name
'Li, Yijie'
'Shen, Yu-Hsuan'
'Esper, Alec M.'
'Tidwell, John R.'
'Veige, Adam S.'
'Martin, Caleb D.'

_publ_section_title
;
 Probing borafluorene B-C bond insertion with gold acetylide and azide.
;
_journal_issue 3
_journal_name_full 'Dalton transactions (Cambridge, England : 2003)'
_journal_page_first 668
_journal_page_last 674
_journal_paper_doi 10.1039/d2dt03672j
_journal_volume 52
_journal_year 2023
_chemical_formula_sum 'C55 H52 Au B N2 P'
_chemical_formula_weight 979.73
_chemical_name_systematic 3EDMAP
_chemical_properties_physical Air-sensitive,Moisture-sensitive
_space_group_crystal_system monoclinic
_space_group_IT_number 14
_space_group_name_Hall '-P 2yn'
_space_group_name_H-M_alt 'P 1 21/n 1'
_atom_sites_solution_hydrogens geom
_atom_sites_solution_primary direct
_audit_creation_method SHELXL-2013
_audit_update_record
;
2022-11-11 deposited with the CCDC.	2022-12-12 downloaded from the CCDC.
;
_cell_angle_alpha 90
_cell_angle_beta 118.3750(10)
_cell_angle_gamma 90
_cell_formula_units_Z 4
_cell_length_a 18.0377(5)
_cell_length_b 18.2628(5)
_cell_length_c 18.6944(5)
_cell_measurement_reflns_used 9095
_cell_measurement_temperature 150(2)
_cell_measurement_theta_max 27.09
_cell_measurement_theta_min 2.45
_cell_volume 5418.4(3)
_computing_cell_refinement 'Bruker SAINT'
_computing_data_collection 'Bruker APEX2'
_computing_data_reduction 'Bruker SAINT'
_computing_molecular_graphics 'Bruker SHELXTL'
_computing_publication_material 'Bruker SHELXTL'
_computing_structure_refinement 'SHELXL-2013 (Sheldrick, 2013)'
_computing_structure_solution 'SHELXS-97 (Sheldrick 2008)'
_diffrn_ambient_temperature 150(2)
_diffrn_measured_fraction_theta_full 0.998
_diffrn_measured_fraction_theta_max 0.998
_diffrn_measurement_device_type 'Bruker APEX-II CCD'
_diffrn_measurement_method '\f and \w scans'
_diffrn_radiation_type MoK\a
_diffrn_radiation_wavelength 0.71073
_diffrn_reflns_av_R_equivalents 0.0302
_diffrn_reflns_av_unetI/netI 0.0150
_diffrn_reflns_Laue_measured_fraction_full 0.998
_diffrn_reflns_Laue_measured_fraction_max 0.998
_diffrn_reflns_limit_h_max 22
_diffrn_reflns_limit_h_min -22
_diffrn_reflns_limit_k_max 22
_diffrn_reflns_limit_k_min -22
_diffrn_reflns_limit_l_max 23
_diffrn_reflns_limit_l_min -21
_diffrn_reflns_number 105235
_diffrn_reflns_point_group_measured_fraction_full 0.998
_diffrn_reflns_point_group_measured_fraction_max 0.998
_diffrn_reflns_theta_full 25.242
_diffrn_reflns_theta_max 26.372
_diffrn_reflns_theta_min 2.436
_exptl_absorpt_coefficient_mu 2.777
_exptl_absorpt_correction_T_max 0.571
_exptl_absorpt_correction_T_min 0.456
_exptl_absorpt_correction_type multi-scan
_exptl_absorpt_process_details SADabs
_exptl_crystal_colour colourless
_exptl_crystal_density_diffrn 1.201
_exptl_crystal_description block
_exptl_crystal_F_000 1980
_exptl_crystal_recrystallization_method 'Vapor Diffusion'
_exptl_crystal_size_max 0.254
_exptl_crystal_size_mid 0.217
_exptl_crystal_size_min 0.154
_platon_squeeze_details
'DISORDER ABOUT TWO HEXANE MOLECULES IN SPACE WOULD NOT REFINE, THE BEHAVING REMAINING HEXANE MOLECULE WAS MODELING TO DISPLAY IDENTITY AND SHOW THERE IS NO INTERACTION WITH MAIN MOLECULE OF INTEREST'
_refine_diff_density_max 0.389
_refine_diff_density_min -0.410
_refine_diff_density_rms 0.054
_refine_ls_extinction_method none
_refine_ls_goodness_of_fit_ref 1.053
_refine_ls_hydrogen_treatment constr
_refine_ls_matrix_type full
_refine_ls_number_parameters 545
_refine_ls_number_reflns 11062
_refine_ls_number_restraints 0
_refine_ls_restrained_S_all 1.053
_refine_ls_R_factor_all 0.0209
_refine_ls_R_factor_gt 0.0180
_refine_ls_shift/su_max 0.002
_refine_ls_shift/su_mean 0.000
_refine_ls_structure_factor_coef Fsqd
_refine_ls_weighting_details 'w=1/[\s^2^(Fo^2^)+(0.0225P)^2^+2.9832P] where P=(Fo^2^+2Fc^2^)/3'
_refine_ls_weighting_scheme calc
_refine_ls_wR_factor_gt 0.0459
_refine_ls_wR_factor_ref 0.0469
_reflns_Friedel_coverage 0.000
_reflns_number_gt 10166
_reflns_number_total 11062
_reflns_threshold_expression 'I > 2\s(I)'
_cod_data_source_file d2dt03672j2.cif
_cod_data_source_block 3EDMAP
_cod_depositor_comments
;
The following automatic conversions were performed:

data item '_exptl_absorpt_correction_type' value 'MULTI-SCAN' was
changed to 'multi-scan' in accordance with the
/home/data/users/saulius/crontab/automatic-downloads/rss-feeds/RSC/lib/dictionaries/cif_core.dic
dictionary named 'cif_core.dic' version 2.4.2 last updated on
2011-04-26.

data item '_atom_sites_solution_primary' value 'DIRECT METHODS' was
changed to 'direct'.

Automatic conversion script
Id: cif_fix_values 7556 2019-12-06 15:28:31Z antanas 

 Adding full bibliography for 7711980--7711982.cif.
;
_cod_original_sg_symbol_H-M 'P 21/n'
_cod_database_code 7711981
_shelx_space_group_comment
; 
The symmetry employed for this shelxl refinement is uniquely defined 
by the following loop, which should always be used as a source of 
symmetry information in preference to the above space-group names. 
They are only intended as comments. 
;
_shelx_estimated_absorpt_t_min 0.539
_shelx_estimated_absorpt_t_max 0.674
_shelxl_version_number 2013-4
_platon_squeeze_void_probe_radius 1.20

loop_
_space_group_symop_operation_xyz
'x, y, z'
'-x+1/2, y+1/2, -z+1/2'
'-x, -y, -z'
'x-1/2, -y-1/2, z-1/2'

loop_
_atom_site_label
_atom_site_type_symbol
_atom_site_fract_x
_atom_site_fract_y
_atom_site_fract_z
_atom_site_U_iso_or_equiv
_atom_site_adp_type
_atom_site_occupancy
_atom_site_site_symmetry_order
_atom_site_calc_flag
_atom_site_refinement_flags_posn
_atom_site_refinement_flags_adp
_atom_site_refinement_flags_occupancy
_atom_site_disorder_assembly
_atom_site_disorder_group
Au1 Au 0.37474(2) 0.51124(2) 0.65893(2) 0.02398(3) Uani 1 1 d . . . . .
P1 P 0.42699(3) 0.50702(3) 0.79615(3) 0.02677(11) Uani 1 1 d . . . . .
N1 N 0.30570(9) 0.52698(8) 0.35622(9) 0.0204(3) Uani 1 1 d . . . . .
N2 N 0.40265(10) 0.35487(9) 0.27936(10) 0.0268(3) Uani 1 1 d . . . . .
C14 C 0.32634(11) 0.51198(10) 0.53434(11) 0.0221(4) Uani 1 1 d . . . . .
C29 C 0.32841(11) 0.43808(10) 0.50230(11) 0.0221(4) Uani 1 1 d . . . . .
C5 C 0.29695(11) 0.57321(10) 0.48804(11) 0.0218(4) Uani 1 1 d . . . . .
C1 C 0.32083(11) 0.66481(10) 0.39203(11) 0.0237(4) Uani 1 1 d . . . . .
C23 C 0.28582(11) 0.43039(10) 0.26254(11) 0.0249(4) Uani 1 1 d . . . . .
H23 H 0.2480 0.4041 0.2153 0.030 Uiso 1 1 calc R U . . .
C3 C 0.31255(11) 0.71058(11) 0.51419(11) 0.0270(4) Uani 1 1 d . . . . .
C2 C 0.33987(11) 0.71984(10) 0.45137(12) 0.0263(4) Uani 1 1 d . . . . .
C22 C 0.37235(11) 0.41191(10) 0.30264(11) 0.0227(4) Uani 1 1 d . . . . .
C6 C 0.34377(12) 0.67791(11) 0.33150(12) 0.0288(4) Uani 1 1 d . . . . .
H6 H 0.3317 0.6415 0.2912 0.035 Uiso 1 1 calc R U . . .
C28 C 0.40183(12) 0.39526(11) 0.53872(12) 0.0270(4) Uani 1 1 d . . . . .
H29 H 0.4504 0.4143 0.5841 0.032 Uiso 1 1 calc R U . . .
C32 C 0.26083(13) 0.33553(11) 0.41121(12) 0.0328(5) Uani 1 1 d . . . . .
H32 H 0.2115 0.3149 0.3680 0.039 Uiso 1 1 calc R U . . .
C24 C 0.25620(12) 0.48562(10) 0.29103(11) 0.0241(4) Uani 1 1 d . . . . .
H24 H 0.1974 0.4955 0.2635 0.029 Uiso 1 1 calc R U . . .
C4 C 0.28877(11) 0.64089(11) 0.52889(11) 0.0249(4) Uani 1 1 d . . . . .
C20 C 0.38964(12) 0.51192(10) 0.39331(12) 0.0247(4) Uani 1 1 d . . . . .
H20 H 0.4262 0.5414 0.4382 0.030 Uiso 1 1 calc R U . . .
C31 C 0.33488(14) 0.29513(11) 0.44582(13) 0.0333(5) Uani 1 1 d . . . . .
C15 C 0.17026(11) 0.59988(10) 0.33686(11) 0.0221(4) Uani 1 1 d . . . . .
C47 C 0.48768(13) 0.58630(12) 0.85213(12) 0.0305(4) Uani 1 1 d . . . . .
C25 C 0.48943(12) 0.33050(11) 0.33020(13) 0.0317(4) Uani 1 1 d . . . . .
H25A H 0.5283 0.3698 0.3343 0.048 Uiso 1 1 calc R U . . .
H25B H 0.5004 0.2871 0.3057 0.048 Uiso 1 1 calc R U . . .
H25C H 0.4978 0.3182 0.3846 0.048 Uiso 1 1 calc R U . . .
C19 C 0.13525(12) 0.62482(10) 0.25636(11) 0.0255(4) Uani 1 1 d . . . . .
H19 H 0.1719 0.6361 0.2345 0.031 Uiso 1 1 calc R U . . .
C21 C 0.42409(11) 0.45703(11) 0.36963(11) 0.0246(4) Uani 1 1 d . . . . .
H21 H 0.4832 0.4489 0.3982 0.030 Uiso 1 1 calc R U . . .
C40 C 0.49521(13) 0.42906(12) 0.84426(12) 0.0321(5) Uani 1 1 d . . . . .
C52 C 0.45259(15) 0.65494(13) 0.82597(14) 0.0396(5) Uani 1 1 d . . . . .
H52 H 0.3993 0.6593 0.7788 0.048 Uiso 1 1 calc R U . . .
C7 C 0.38351(13) 0.74198(12) 0.32780(14) 0.0357(5) Uani 1 1 d . . . . .
H7 H 0.3971 0.7494 0.2851 0.043 Uiso 1 1 calc R U . . .
C10 C 0.30913(13) 0.77037(12) 0.55971(13) 0.0354(5) Uani 1 1 d . . . . .
H10 H 0.3272 0.8170 0.5516 0.042 Uiso 1 1 calc R U . . .
C9 C 0.38192(13) 0.78351(11) 0.44828(14) 0.0343(5) Uani 1 1 d . . . . .
H9 H 0.3963 0.8198 0.4892 0.041 Uiso 1 1 calc R U . . .
C30 C 0.40534(13) 0.32599(11) 0.51018(13) 0.0321(4) Uani 1 1 d . . . . .
H30 H 0.4567 0.2993 0.5350 0.039 Uiso 1 1 calc R U . . .
C33 C 0.25748(12) 0.40565(11) 0.43860(11) 0.0275(4) Uani 1 1 d . . . . .
H33 H 0.2059 0.4321 0.4135 0.033 Uiso 1 1 calc R U . . .
C8 C 0.40287(13) 0.79453(12) 0.38677(15) 0.0380(5) Uani 1 1 d . . . . .
H8 H 0.4306 0.8383 0.3853 0.046 Uiso 1 1 calc R U . . .
C48 C 0.56601(14) 0.58014(14) 0.92044(13) 0.0384(5) Uani 1 1 d . . . . .
H48 H 0.5906 0.5332 0.9383 0.046 Uiso 1 1 calc R U . . .
C11 C 0.28026(14) 0.76349(13) 0.61599(13) 0.0408(6) Uani 1 1 d . . . . .
H11 H 0.2807 0.8045 0.6475 0.049 Uiso 1 1 calc R U . . .
C27 C 0.11334(12) 0.58471(12) 0.36536(12) 0.0303(4) Uani 1 1 d . . . . .
H15 H 0.1342 0.5672 0.4194 0.036 Uiso 1 1 calc R U . . .
C13 C 0.25455(12) 0.63646(12) 0.58247(12) 0.0312(4) Uani 1 1 d . . . . .
H13 H 0.2334 0.5908 0.5891 0.037 Uiso 1 1 calc R U . . .
C26 C 0.34688(13) 0.31175(11) 0.20842(13) 0.0323(5) Uani 1 1 d . . . . .
H26A H 0.3035 0.2884 0.2181 0.048 Uiso 1 1 calc R U . . .
H26B H 0.3796 0.2740 0.1986 0.048 Uiso 1 1 calc R U . . .
H26C H 0.3200 0.3438 0.1608 0.048 Uiso 1 1 calc R U . . .
C17 C -0.00529(13) 0.61868(13) 0.23814(14) 0.0382(5) Uani 1 1 d . . . . .
H17 H -0.0643 0.6251 0.2051 0.046 Uiso 1 1 calc R U . . .
B1 B 0.27203(13) 0.59011(11) 0.39402(12) 0.0213(4) Uani 1 1 d . . . . .
C39 C 0.48989(16) 0.38618(13) 0.90288(13) 0.0411(5) Uani 1 1 d . . . . .
H39 H 0.4484 0.3967 0.9190 0.049 Uiso 1 1 calc R U . . .
C18 C 0.04923(12) 0.63358(11) 0.20758(12) 0.0311(4) Uani 1 1 d . . . . .
H18 H 0.0278 0.6499 0.1531 0.037 Uiso 1 1 calc R U . . .
C12 C 0.25071(14) 0.69646(14) 0.62593(13) 0.0391(5) Uani 1 1 d . . . . .
H12 H 0.2280 0.6916 0.6623 0.047 Uiso 1 1 calc R U . . .
C50 C 0.57325(18) 0.71019(16) 0.93666(16) 0.0547(7) Uani 1 1 d . . . . .
H50 H 0.6027 0.7526 0.9656 0.066 Uiso 1 1 calc R U . . .
C41 C 0.34307(13) 0.50224(11) 0.82343(12) 0.0297(4) Uani 1 1 d . . . . .
C51 C 0.49449(18) 0.71735(14) 0.86800(16) 0.0511(6) Uani 1 1 d . . . . .
H51 H 0.4699 0.7643 0.8503 0.061 Uiso 1 1 calc R U . . .
C42 C 0.34846(14) 0.53457(14) 0.89251(13) 0.0390(5) Uani 1 1 d . . . . .
H42 H 0.3986 0.5593 0.9290 0.047 Uiso 1 1 calc R U . . .
C16 C 0.02684(13) 0.59427(14) 0.31731(14) 0.0410(5) Uani 1 1 d . . . . .
H16 H -0.0102 0.5840 0.3390 0.049 Uiso 1 1 calc R U . . .
C35 C 0.55601(15) 0.41189(15) 0.82085(14) 0.0450(6) Uani 1 1 d . . . . .
H35 H 0.5596 0.4401 0.7799 0.054 Uiso 1 1 calc R U . . .
C34 C 0.33884(18) 0.21968(13) 0.41461(17) 0.0522(7) Uani 1 1 d . . . . .
H34A H 0.3244 0.1829 0.4441 0.078 Uiso 1 1 calc R U . . .
H34B H 0.3960 0.2105 0.4230 0.078 Uiso 1 1 calc R U . . .
H34C H 0.2988 0.2167 0.3565 0.078 Uiso 1 1 calc R U . . .
C36 C 0.61104(17) 0.35431(17) 0.85669(16) 0.0565(7) Uani 1 1 d . . . . .
H36 H 0.6525 0.3435 0.8406 0.068 Uiso 1 1 calc R U . . .
C49 C 0.60841(16) 0.64224(16) 0.96262(15) 0.0501(7) Uani 1 1 d . . . . .
H49 H 0.6619 0.6378 1.0096 0.060 Uiso 1 1 calc R U . . .
C46 C 0.26964(16) 0.46627(17) 0.77069(15) 0.0525(7) Uani 1 1 d . . . . .
H46 H 0.2648 0.4444 0.7226 0.063 Uiso 1 1 calc R U . . .
C54 C 0.12147(18) 0.50515(14) 0.06951(16) 0.0478(6) Uani 1 1 d . . . . .
H01A H 0.1262 0.4624 0.1040 0.057 Uiso 1 1 calc R U . . .
H01B H 0.1226 0.5498 0.1001 0.057 Uiso 1 1 calc R U . . .
C38 C 0.54480(19) 0.32804(15) 0.93804(16) 0.0549(7) Uani 1 1 d . . . . .
H38 H 0.5404 0.2987 0.9778 0.066 Uiso 1 1 calc R U . . .
C43 C 0.28126(15) 0.53128(16) 0.90917(15) 0.0468(6) Uani 1 1 d . . . . .
H43 H 0.2855 0.5538 0.9567 0.056 Uiso 1 1 calc R U . . .
C53 C 0.1970(2) 0.50624(16) 0.05509(19) 0.0582(7) Uani 1 1 d . . . . .
H01C H 0.1988 0.4607 0.0283 0.087 Uiso 1 1 calc R U . . .
H01D H 0.2485 0.5107 0.1073 0.087 Uiso 1 1 calc R U . . .
H01E H 0.1926 0.5480 0.0204 0.087 Uiso 1 1 calc R U . . .
C37 C 0.60604(19) 0.31251(16) 0.91566(16) 0.0573(7) Uani 1 1 d . . . . .
H37 H 0.6444 0.2733 0.9408 0.069 Uiso 1 1 calc R U . . .
C45 C 0.20343(17) 0.4623(2) 0.78821(17) 0.0676(9) Uani 1 1 d . . . . .
H45 H 0.1537 0.4365 0.7526 0.081 Uiso 1 1 calc R U . . .
C44 C 0.20890(17) 0.49542(16) 0.85680(17) 0.0531(7) Uani 1 1 d . . . . .
H44 H 0.1626 0.4934 0.8677 0.064 Uiso 1 1 calc R U . . .
C55 C 0.03813(17) 0.50151(14) -0.00672(16) 0.0473(6) Uani 1 1 d . . . . .
H01F H 0.0378 0.4576 -0.0379 0.057 Uiso 1 1 calc R U . . .
H01G H 0.0330 0.5449 -0.0405 0.057 Uiso 1 1 calc R U . . .

loop_
_atom_site_aniso_label
_atom_site_aniso_U_11
_atom_site_aniso_U_22
_atom_site_aniso_U_33
_atom_site_aniso_U_23
_atom_site_aniso_U_13
_atom_site_aniso_U_12
Au1 0.02540(4) 0.02714(5) 0.01619(4) -0.00004(3) 0.00727(3) -0.00202(3)
P1 0.0263(3) 0.0338(3) 0.0170(2) -0.00028(19) 0.0076(2) -0.0033(2)
N1 0.0177(7) 0.0235(8) 0.0169(7) 0.0012(6) 0.0058(6) 0.0003(6)
N2 0.0221(8) 0.0265(9) 0.0288(9) -0.0029(7) 0.0097(7) 0.0008(6)
C14 0.0178(8) 0.0269(9) 0.0192(9) -0.0015(7) 0.0067(7) -0.0026(7)
C29 0.0241(9) 0.0246(9) 0.0186(8) 0.0012(7) 0.0109(7) -0.0029(7)
C5 0.0162(8) 0.0260(10) 0.0194(9) -0.0008(7) 0.0054(7) 0.0002(7)
C1 0.0163(8) 0.0237(9) 0.0227(9) 0.0028(7) 0.0023(7) 0.0027(7)
C23 0.0230(9) 0.0258(10) 0.0207(9) -0.0026(7) 0.0061(8) -0.0019(7)
C3 0.0183(9) 0.0280(10) 0.0224(9) -0.0015(8) -0.0005(8) 0.0053(7)
C2 0.0186(9) 0.0246(10) 0.0252(10) 0.0017(8) 0.0019(8) 0.0044(7)
C22 0.0236(9) 0.0242(9) 0.0213(9) 0.0032(7) 0.0114(8) 0.0003(7)
C6 0.0245(10) 0.0286(10) 0.0284(10) 0.0025(8) 0.0087(8) -0.0001(8)
C28 0.0257(10) 0.0265(10) 0.0240(9) -0.0013(8) 0.0079(8) -0.0018(8)
C32 0.0360(11) 0.0303(11) 0.0273(10) -0.0043(8) 0.0111(9) -0.0098(9)
C24 0.0195(9) 0.0264(10) 0.0215(9) 0.0008(7) 0.0058(8) 0.0001(7)
C4 0.0194(9) 0.0305(10) 0.0165(8) -0.0013(7) 0.0017(7) 0.0055(7)
C20 0.0196(9) 0.0297(10) 0.0204(9) -0.0004(7) 0.0060(8) -0.0023(7)
C31 0.0453(12) 0.0243(10) 0.0324(11) -0.0019(8) 0.0202(10) -0.0026(9)
C15 0.0194(9) 0.0204(9) 0.0214(9) -0.0022(7) 0.0057(7) -0.0002(7)
C47 0.0318(11) 0.0386(12) 0.0232(10) -0.0039(8) 0.0147(9) -0.0102(9)
C25 0.0248(10) 0.0293(11) 0.0392(12) -0.0016(9) 0.0138(9) 0.0028(8)
C19 0.0238(9) 0.0254(10) 0.0233(9) 0.0001(7) 0.0079(8) 0.0005(7)
C21 0.0180(9) 0.0297(10) 0.0226(9) 0.0011(8) 0.0067(7) -0.0003(7)
C40 0.0326(11) 0.0382(12) 0.0203(9) -0.0018(8) 0.0083(8) 0.0010(9)
C52 0.0425(13) 0.0406(13) 0.0336(12) -0.0020(10) 0.0164(10) -0.0044(10)
C7 0.0288(11) 0.0369(12) 0.0399(12) 0.0091(10) 0.0152(10) -0.0008(9)
C10 0.0305(11) 0.0296(11) 0.0310(11) -0.0050(9) 0.0024(9) 0.0071(9)
C9 0.0253(10) 0.0240(10) 0.0407(12) -0.0018(9) 0.0050(9) 0.0005(8)
C30 0.0311(11) 0.0295(11) 0.0344(11) 0.0033(9) 0.0145(9) 0.0050(8)
C33 0.0278(10) 0.0286(10) 0.0223(9) 0.0012(8) 0.0087(8) -0.0036(8)
C8 0.0268(11) 0.0262(11) 0.0539(14) 0.0061(10) 0.0133(10) -0.0039(8)
C48 0.0331(11) 0.0497(14) 0.0289(11) -0.0029(10) 0.0120(9) -0.0124(10)
C11 0.0379(12) 0.0428(14) 0.0281(11) -0.0097(9) 0.0045(10) 0.0165(10)
C27 0.0242(10) 0.0376(12) 0.0254(10) 0.0025(8) 0.0088(8) 0.0006(8)
C13 0.0279(10) 0.0378(12) 0.0238(10) 0.0000(8) 0.0090(8) 0.0088(8)
C26 0.0317(11) 0.0289(11) 0.0342(11) -0.0066(9) 0.0140(9) -0.0002(8)
C17 0.0185(10) 0.0424(13) 0.0403(12) -0.0006(10) 0.0031(9) 0.0017(9)
B1 0.0187(10) 0.0236(10) 0.0181(9) -0.0008(8) 0.0060(8) 0.0011(8)
C39 0.0519(14) 0.0446(13) 0.0290(11) 0.0058(10) 0.0212(11) 0.0093(11)
C18 0.0280(10) 0.0273(10) 0.0247(10) 0.0005(8) 0.0017(8) 0.0029(8)
C12 0.0360(12) 0.0539(15) 0.0242(10) -0.0033(10) 0.0117(9) 0.0161(10)
C50 0.0643(18) 0.0612(18) 0.0441(14) -0.0222(13) 0.0302(14) -0.0355(14)
C41 0.0259(10) 0.0371(12) 0.0219(10) 0.0041(8) 0.0080(8) -0.0025(8)
C51 0.0678(18) 0.0415(14) 0.0517(15) -0.0060(12) 0.0348(14) -0.0094(12)
C42 0.0292(11) 0.0549(14) 0.0303(11) -0.0075(10) 0.0120(9) -0.0054(10)
C16 0.0226(10) 0.0554(15) 0.0438(13) 0.0023(11) 0.0148(10) -0.0010(10)
C35 0.0452(14) 0.0581(16) 0.0333(12) 0.0051(11) 0.0198(11) 0.0088(11)
C34 0.0651(17) 0.0326(13) 0.0553(16) -0.0120(11) 0.0255(14) -0.0001(12)
C36 0.0530(16) 0.0714(19) 0.0455(15) 0.0039(13) 0.0237(13) 0.0242(14)
C49 0.0434(14) 0.0637(18) 0.0356(13) -0.0072(12) 0.0126(11) -0.0230(12)
C46 0.0428(14) 0.083(2) 0.0334(12) -0.0148(13) 0.0192(11) -0.0293(14)
C54 0.0559(16) 0.0454(14) 0.0373(13) 0.0038(10) 0.0183(12) -0.0029(11)
C38 0.078(2) 0.0493(16) 0.0390(14) 0.0121(12) 0.0295(14) 0.0175(14)
C43 0.0409(13) 0.0665(17) 0.0391(13) -0.0036(12) 0.0240(11) 0.0003(12)
C53 0.0625(18) 0.0623(18) 0.0525(17) 0.0037(13) 0.0296(15) -0.0032(14)
C37 0.0665(18) 0.0576(17) 0.0412(14) 0.0061(12) 0.0201(13) 0.0284(14)
C45 0.0399(15) 0.114(3) 0.0458(15) -0.0103(17) 0.0180(13) -0.0361(16)
C44 0.0331(13) 0.082(2) 0.0485(16) 0.0067(13) 0.0228(12) -0.0044(12)
C55 0.0539(16) 0.0458(15) 0.0352(13) 0.0025(10) 0.0156(12) 0.0040(11)

loop_
_atom_type_symbol
_atom_type_description
_atom_type_scat_dispersion_real
_atom_type_scat_dispersion_imag
_atom_type_scat_source
C C 0.0033 0.0016 'International Tables Vol C Tables 4.2.6.8 and 6.1.1.4'
Au Au -2.0133 8.8022 'International Tables Vol C Tables 4.2.6.8 and 6.1.1.4'
B B 0.0013 0.0007 'International Tables Vol C Tables 4.2.6.8 and 6.1.1.4'
N N 0.0061 0.0033 'International Tables Vol C Tables 4.2.6.8 and 6.1.1.4'
P P 0.1023 0.0942 'International Tables Vol C Tables 4.2.6.8 and 6.1.1.4'
H H 0.0000 0.0000 'International Tables Vol C Tables 4.2.6.8 and 6.1.1.4'

loop_
_geom_angle_atom_site_label_1
_geom_angle_atom_site_label_2
_geom_angle_atom_site_label_3
_geom_angle
_geom_angle_site_symmetry_1
_geom_angle_site_symmetry_3
_geom_angle_publ_flag
C14 Au1 P1 178.37(5) . . ?
C41 P1 C40 106.41(10) . . ?
C41 P1 C47 103.37(10) . . ?
C40 P1 C47 104.98(10) . . ?
C41 P1 Au1 111.38(7) . . ?
C40 P1 Au1 113.89(7) . . ?
C47 P1 Au1 115.83(7) . . ?
C24 N1 C20 116.48(16) . . ?
C24 N1 B1 124.77(15) . . ?
C20 N1 B1 118.72(15) . . ?
C22 N2 C26 120.23(16) . . ?
C22 N2 C25 120.06(16) . . ?
C26 N2 C25 119.34(16) . . ?
C5 C14 C29 124.65(17) . . ?
C5 C14 Au1 123.55(14) . . ?
C29 C14 Au1 111.80(12) . . ?
C33 C29 C28 116.56(18) . . ?
C33 C29 C14 122.70(17) . . ?
C28 C29 C14 120.63(16) . . ?
C14 C5 C4 117.26(16) . . ?
C14 C5 B1 132.06(17) . . ?
C4 C5 B1 110.59(15) . . ?
C6 C1 C2 117.31(18) . . ?
C6 C1 B1 122.09(17) . . ?
C2 C1 B1 120.58(17) . . ?
C24 C23 C22 120.56(17) . . ?
C10 C3 C4 118.6(2) . . ?
C10 C3 C2 121.21(19) . . ?
C4 C3 C2 120.21(17) . . ?
C9 C2 C1 119.42(19) . . ?
C9 C2 C3 121.07(18) . . ?
C1 C2 C3 119.48(17) . . ?
N2 C22 C23 122.05(17) . . ?
N2 C22 C21 122.66(17) . . ?
C23 C22 C21 115.28(17) . . ?
C7 C6 C1 122.8(2) . . ?
C30 C28 C29 121.78(18) . . ?
C31 C32 C33 121.22(19) . . ?
N1 C24 C23 123.62(17) . . ?
C13 C4 C3 117.87(18) . . ?
C13 C4 C5 119.92(18) . . ?
C3 C4 C5 122.19(17) . . ?
C21 C20 N1 123.59(17) . . ?
C32 C31 C30 118.04(19) . . ?
C32 C31 C34 121.1(2) . . ?
C30 C31 C34 120.9(2) . . ?
C27 C15 C19 115.96(17) . . ?
C27 C15 B1 122.08(16) . . ?
C19 C15 B1 121.95(16) . . ?
C52 C47 C48 119.6(2) . . ?
C52 C47 P1 117.96(16) . . ?
C48 C47 P1 122.46(18) . . ?
C18 C19 C15 122.41(19) . . ?
C20 C21 C22 120.38(17) . . ?
C39 C40 C35 118.7(2) . . ?
C39 C40 P1 123.29(17) . . ?
C35 C40 P1 117.98(17) . . ?
C47 C52 C51 120.6(2) . . ?
C8 C7 C6 119.2(2) . . ?
C11 C10 C3 122.1(2) . . ?
C8 C9 C2 121.4(2) . . ?
C28 C30 C31 120.91(19) . . ?
C32 C33 C29 121.39(19) . . ?
C7 C8 C9 119.9(2) . . ?
C49 C48 C47 120.2(2) . . ?
C12 C11 C10 119.4(2) . . ?
C15 C27 C16 122.17(19) . . ?
C12 C13 C4 122.2(2) . . ?
C18 C17 C16 119.25(19) . . ?
N1 B1 C5 111.72(15) . . ?
N1 B1 C1 105.52(15) . . ?
C5 B1 C1 107.96(15) . . ?
N1 B1 C15 109.31(14) . . ?
C5 B1 C15 112.03(15) . . ?
C1 B1 C15 110.08(15) . . ?
C38 C39 C40 120.3(2) . . ?
C17 C18 C19 120.05(19) . . ?
C11 C12 C13 119.4(2) . . ?
C49 C50 C51 120.4(2) . . ?
C42 C41 C46 119.2(2) . . ?
C42 C41 P1 123.02(16) . . ?
C46 C41 P1 117.79(17) . . ?
C52 C51 C50 119.1(3) . . ?
C41 C42 C43 120.7(2) . . ?
C17 C16 C27 120.2(2) . . ?
C36 C35 C40 120.6(2) . . ?
C37 C36 C35 120.3(3) . . ?
C50 C49 C48 120.1(2) . . ?
C45 C46 C41 119.9(2) . . ?
C55 C54 C53 114.3(2) . . ?
C37 C38 C39 120.4(2) . . ?
C44 C43 C42 119.8(2) . . ?
C36 C37 C38 119.5(2) . . ?
C44 C45 C46 120.6(2) . . ?
C43 C44 C45 119.8(2) . . ?
C54 C55 C55 115.0(3) . 3_565 ?

loop_
_geom_bond_atom_site_label_1
_geom_bond_atom_site_label_2
_geom_bond_distance
_geom_bond_site_symmetry_2
_geom_bond_publ_flag
Au1 C14 2.0626(19) . ?
Au1 P1 2.2753(5) . ?
P1 C41 1.815(2) . ?
P1 C40 1.816(2) . ?
P1 C47 1.817(2) . ?
N1 C24 1.349(2) . ?
N1 C20 1.360(2) . ?
N1 B1 1.614(2) . ?
N2 C22 1.341(2) . ?
N2 C26 1.457(2) . ?
N2 C25 1.462(2) . ?
C14 C5 1.358(3) . ?
C14 C29 1.484(3) . ?
C29 C33 1.399(3) . ?
C29 C28 1.404(3) . ?
C5 C4 1.497(3) . ?
C5 B1 1.624(3) . ?
C1 C6 1.398(3) . ?
C1 C2 1.413(3) . ?
C1 B1 1.634(3) . ?
C23 C24 1.363(3) . ?
C23 C22 1.414(3) . ?
C3 C10 1.404(3) . ?
C3 C4 1.411(3) . ?
C3 C2 1.484(3) . ?
C2 C9 1.404(3) . ?
C22 C21 1.417(3) . ?
C6 C7 1.391(3) . ?
C28 C30 1.386(3) . ?
C32 C31 1.388(3) . ?
C32 C33 1.391(3) . ?
C4 C13 1.406(3) . ?
C20 C21 1.360(3) . ?
C31 C30 1.388(3) . ?
C31 C34 1.511(3) . ?
C15 C27 1.391(3) . ?
C15 C19 1.403(3) . ?
C15 B1 1.637(3) . ?
C47 C52 1.385(3) . ?
C47 C48 1.387(3) . ?
C19 C18 1.386(3) . ?
C40 C39 1.387(3) . ?
C40 C35 1.396(3) . ?
C52 C51 1.387(3) . ?
C7 C8 1.376(3) . ?
C10 C11 1.384(3) . ?
C9 C8 1.385(3) . ?
C48 C49 1.386(3) . ?
C11 C12 1.383(4) . ?
C27 C16 1.393(3) . ?
C13 C12 1.385(3) . ?
C17 C18 1.379(3) . ?
C17 C16 1.382(3) . ?
C39 C38 1.386(3) . ?
C50 C49 1.373(4) . ?
C50 C51 1.396(4) . ?
C41 C42 1.381(3) . ?
C41 C46 1.384(3) . ?
C42 C43 1.389(3) . ?
C35 C36 1.381(4) . ?
C36 C37 1.379(4) . ?
C46 C45 1.382(4) . ?
C54 C55 1.503(4) . ?
C54 C53 1.509(4) . ?
C38 C37 1.384(4) . ?
C43 C44 1.370(4) . ?
C45 C44 1.378(4) . ?
C55 C55 1.512(6) 3_565 ?

loop_
_platon_squeeze_void_nr
_platon_squeeze_void_average_x
_platon_squeeze_void_average_y
_platon_squeeze_void_average_z
_platon_squeeze_void_volume
_platon_squeeze_void_count_electrons
_platon_squeeze_void_content
1 -0.151 0.332 0.349 1333 348 ' '
